data_4323760
loop_
_publ_author_name
'Jim V. Barkley'
'Simon J. Higgins'
'Mark K. McCart'
'Thomas J. Pounds'

_publ_contact_author
;
DR. S.J. HIGGINS
DEPARTMENT OF CHEMISTRY
UNIVERSITY OF LIVERPOOL
CHEMISTRY BUILDINGS
CROWN STREET
LIVERPOOL
L69 7ZD
;
_publ_contact_author_email '    shiggins@liv.ac.uk '
_publ_contact_author_fax ' ++44-151-794-3588 '
_publ_contact_author_phone ' ++44-151-794-3512 '
_publ_section_title
;
 Nucleophilic Addition to Complexes of (Ph2P)2CCH2 as a Route to
 Functionalized, Redox-Active Ruthenium(II)-Diphosphine Complexes
;
_journal_name_full 'Inorganic Chemistry'
_journal_page_first 6188
_journal_page_last 6196
_journal_paper_doi 10.1021/ic970799o
_journal_volume 36
_journal_year 1997
_chemical_formula_sum 'C62 H80 Cl2 N4 O4 P4 Ru'
_chemical_formula_weight 1241.21
_space_group_IT_number 2
_symmetry_cell_setting triclinic
_symmetry_Int_Tables_number 2
_symmetry_space_group_name_Hall '-P 1'
_symmetry_space_group_name_H-M 'P -1'
_audit_creation_date 1997-06-06
_audit_creation_method 'by teXsan v1.7'
_audit_update_record ?
_cell_angle_alpha 93.17(6)
_cell_angle_beta 99.51(5)
_cell_angle_gamma 92.19(5)
_cell_formula_units_Z 1
_cell_length_a 11.448(7)
_cell_length_b 13.097(10)
_cell_length_c 11.178(7)
_cell_measurement_reflns_used 17
_cell_measurement_temperature 298.2
_cell_measurement_theta_max 7.6
_cell_measurement_theta_min 3.7
_cell_volume 1648.5(19)
_computing_cell_refinement 'MSC/AFC Diffractometer Control'
_computing_data_collection 'MSC/AFC Diffractometer Control'
_computing_data_reduction 'teXsan (MSC, 1995)'
_computing_publication_material 'teXsan (MSC, 1995)'
_computing_structure_refinement 'teXsan (MSC, 1995)'
_diffrn_ambient_temperature 298.2
_diffrn_measurement_device 'Rigaku AFC6S'
_diffrn_measurement_method \w-2\q
_diffrn_orient_matrix_UB_11 -0.05756
_diffrn_orient_matrix_UB_12 -0.06047
_diffrn_orient_matrix_UB_13 -0.01750
_diffrn_orient_matrix_UB_21 -0.06443
_diffrn_orient_matrix_UB_22 0.04338
_diffrn_orient_matrix_UB_23 0.02150
_diffrn_orient_matrix_UB_31 -0.01998
_diffrn_orient_matrix_UB_32 0.01798
_diffrn_orient_matrix_UB_33 -0.08656
_diffrn_radiation_detector 'scintillation counter'
_diffrn_radiation_monochromator graphite
_diffrn_radiation_source 'X-ray tube'
_diffrn_radiation_type 'Mo K\a'
_diffrn_radiation_wavelength 0.7107
_diffrn_reflns_av_R_equivalents 0.18696
_diffrn_reflns_av_sigmaI/netI 0.174
_diffrn_reflns_limit_h_max 12
_diffrn_reflns_limit_h_min 0
_diffrn_reflns_limit_k_max 15
_diffrn_reflns_limit_k_min -15
_diffrn_reflns_limit_l_max 13
_diffrn_reflns_limit_l_min -13
_diffrn_reflns_number 4851
_diffrn_reflns_reduction_process 'Lp corrections applied'
_diffrn_reflns_theta_max 24.99
_diffrn_reflns_theta_min 1.56
_diffrn_standards_decay_% 1.01
_diffrn_standards_interval_count 150
_diffrn_standards_number 3
_exptl_absorpt_coefficient_mu 0.453
_exptl_absorpt_correction_type none
_exptl_crystal_colour yellow
_exptl_crystal_density_diffrn 1.250
_exptl_crystal_density_meas ?
_exptl_crystal_description block
_exptl_crystal_F_000 650.00
_exptl_crystal_size_max 0.25
_exptl_crystal_size_mid 0.10
_exptl_crystal_size_min 0.10
_refine_diff_density_max 0.51
_refine_diff_density_min -0.42
_refine_ls_extinction_method none
_refine_ls_goodness_of_fit_obs 1.737
_refine_ls_hydrogen_treatment noref
_refine_ls_matrix_type full
_refine_ls_number_constraints 0
_refine_ls_number_parameters 367
_refine_ls_number_reflns 2093
_refine_ls_number_restraints 0
_refine_ls_R_factor_obs 0.0634
_refine_ls_shift/esd_max 0.4520
_refine_ls_shift/esd_mean 0.0000
_refine_ls_structure_factor_coef F
_refine_ls_weighting_details 'w = 1/[\s^2^(Fo) + 0.00001|Fo|^2^]'
_refine_ls_weighting_scheme calc
_refine_ls_wR_factor_obs 0.0700
_reflns_number_observed 2093
_reflns_number_total 4298
_reflns_observed_criterion >3.00\s(I)
_cod_data_source_file ic970799o.cif
_cod_data_source_block IC970799O
_cod_depositor_comments
;
 Correcting the data name order in the GEOM_TORSION loop.

 Antanas Vaitkus,
 2018-08-08

The following automatic conversions were performed:

'_exptl_crystal_density_meas' value 'not measured' was changed to '?'
- the value is perceived as not measured.

Automatic conversion script
Id: cif_fix_values 3008 2015-01-20 13:52:24Z robertas 

The following automatic conversions were performed:

'_refine_ls_weighting_scheme' value 'w = 1/[\s^2^(Fo) +
0.00001|Fo|^2^]' was changed to 'calc'. New tag
'_refine_ls_weighting_details' was created. The value of the new tag
was set to 'w = 1/[\s^2^(Fo) + 0.00001|Fo|^2^]'.

Automatic conversion script
Id: cif_fix_values 3143 2015-03-26 13:38:13Z robertas 
;
_cod_original_cell_volume 1648(1)
_cod_original_sg_symbol_H-M 'P -1 '
_cod_original_formula_sum 'C62 H80 Cl2 N4 O4 P4 Ru '
_cod_database_code 4323760

loop_
_symmetry_equiv_pos_as_xyz
'   +x,   +y,   +z'
'   -x,   -y,   -z'

loop_
_atom_site_aniso_label
_atom_site_aniso_U_11
_atom_site_aniso_U_22
_atom_site_aniso_U_33
_atom_site_aniso_U_12
_atom_site_aniso_U_13
_atom_site_aniso_U_23
Ru(1) 0.026(1) 0.031(2) 0.028(1) -0.006(1) 0.000(1) 0.002(1)
Cl(1) 0.048(3) 0.042(3) 0.038(3) -0.007(2) 0.004(2) 0.000(2)
P(1) 0.035(3) 0.032(3) 0.036(3) -0.002(2) 0.004(2) 0.005(2)
P(2) 0.035(3) 0.034(3) 0.035(3) 0.000(2) 0.007(2) 0.003(2)
O(1) 0.11(2) 0.07(1) 0.08(1) -0.03(1) 0.00(1) 0.02(1)
O(2) 0.07(1) 0.06(1) 0.09(1) 0.00(1) 0.03(1) 0.02(1)
O(3) 0.07(1) 0.04(1) 0.10(1) -0.005(10) 0.00(1) -0.01(1)
N(1) 0.08(1) 0.034(8) 0.047(9) 0.016(7) 0.018(8) 0.010(7)
N(2) 0.10(1) 0.09(1) 0.08(1) 0.00(1) 0.02(1) 0.029(10)
C(1) 0.05(1) 0.06(1) 0.05(1) 0.005(10) -0.008(10) 0.012(9)
C(2) 0.05(1) 0.11(2) 0.05(1) 0.02(1) -0.01(1) 0.02(1)
C(3) 0.04(1) 0.08(1) 0.08(1) -0.03(1) 0.02(1) 0.00(1)
C(4) 0.05(1) 0.08(1) 0.07(1) 0.00(1) 0.01(1) 0.04(1)
C(5) 0.036(10) 0.05(1) 0.034(10) 0.000(8) 0.002(8) 0.001(8)
C(6) 0.05(1) 0.11(2) 0.04(1) -0.03(1) 0.006(9) 0.03(1)
C(7) 0.10(2) 0.03(1) 0.08(1) 0.02(1) 0.01(1) -0.013(10)
C(8) 0.11(2) 0.06(2) 0.12(2) 0.01(1) 0.04(2) -0.05(1)
C(9) 0.07(1) 0.06(1) 0.08(1) 0.01(1) 0.01(1) 0.01(1)
C(10) 0.04(1) 0.04(1) 0.032(9) 0.000(9) 0.011(8) 0.009(8)
C(11) 0.07(1) 0.06(1) 0.032(10) 0.002(10) 0.003(9) 0.008(9)
C(12) 0.11(2) 0.05(1) 0.05(1) -0.01(1) 0.00(1) -0.02(1)
C(13) 0.036(10) 0.05(1) 0.035(10) -0.012(8) 0.009(8) 0.002(8)
C(14) 0.07(1) 0.05(1) 0.024(10) -0.010(9) 0.015(9) -0.004(8)
C(15) 0.06(1) 0.07(1) 0.03(1) -0.02(1) 0.007(9) -0.008(10)
C(16) 0.07(1) 0.07(1) 0.05(1) 0.00(1) 0.03(1) -0.01(1)
C(17) 0.08(1) 0.06(1) 0.06(1) 0.01(1) 0.04(1) -0.02(1)
C(18) 0.05(1) 0.04(1) 0.05(1) 0.003(8) 0.013(9) 0.008(8)
C(19) 0.027(9) 0.030(9) 0.05(1) -0.001(7) 0.007(8) -0.001(8)
C(20) 0.037(10) 0.026(9) 0.06(1) -0.020(8) 0.003(8) 0.015(8)
C(21) 0.06(1) 0.05(1) 0.07(1) -0.013(10) 0.01(1) 0.01(1)
C(22) 0.06(1) 0.04(1) 0.12(2) -0.042(10) 0.04(1) 0.00(1)
C(23) 0.08(2) 0.08(2) 0.07(1) -0.03(1) -0.01(1) -0.01(1)
C(24) 0.06(1) 0.06(1) 0.06(1) -0.02(1) 0.00(1) -0.004(10)
C(25) 0.05(1) 0.023(9) 0.026(9) 0.005(8) -0.002(8) -0.001(7)
C(26) 0.05(1) 0.04(1) 0.04(1) 0.017(8) 0.021(9) 0.005(8)
C(27) 0.11(2) 0.05(1) 0.08(1) 0.01(1) 0.04(1) 0.04(1)
C(28) 0.11(2) 0.07(1) 0.05(1) 0.01(1) 0.03(1) 0.03(1)
C(29) 0.11(2) 0.09(2) 0.05(1) -0.01(1) 0.02(1) 0.02(1)
C(30) 0.11(3) 0.04(2) 0.09(2) 0.01(2) 0.02(2) 0.01(2)
C(31) 0.17(4) 0.05(2) 0.11(3) -0.04(2) 0.01(3) -0.01(2)
C(32) 0.03(2) 0.11(2) 0.04(2) 0.02(2) -0.01(1) -0.03(2)

loop_
_atom_site_label
_atom_site_fract_x
_atom_site_fract_y
_atom_site_fract_z
_atom_site_U_iso_or_equiv
_atom_site_occupancy
_atom_site_refinement_flags
_atom_site_thermal_displace_type
_atom_site_calc_flag
_atom_site_calc_attached_atom
Ru(1) 1.0000 0.0000 1.0000 0.0289(7) 0.500 . Uani d ?
Cl(1) 1.0882(3) 0.0973(3) 1.1869(3) 0.044(1) 1.000 . Uani d ?
P(1) 0.8804(3) 0.1307(3) 0.9216(4) 0.034(1) 1.000 . Uani d ?
P(2) 1.0980(4) 0.0869(3) 0.8622(4) 0.035(1) 1.000 . Uani d ?
O(1) 1.367(2) 0.638(1) 0.518(2) 0.088(8) 0.667 . Uani d ?
O(2) 0.733(2) 0.447(1) 0.703(2) 0.071(7) 0.667 . Uani d ?
O(3) 0.428(2) 0.252(1) 0.410(2) 0.074(6) 0.667 . Uani d ?
N(1) 0.993(1) 0.2561(9) 0.624(1) 0.051(5) 1.000 . Uani d ?
N(2) 1.210(1) 0.318(1) 0.346(1) 0.089(6) 1.000 . Uani d ?
C(1) 0.674(1) 0.164(1) 0.753(1) 0.056(6) 1.000 . Uani d ?
C(2) 0.554(2) 0.147(1) 0.704(1) 0.070(7) 1.000 . Uani d ?
C(3) 0.485(1) 0.079(1) 0.755(2) 0.066(7) 1.000 . Uani d ?
C(4) 0.534(2) 0.028(1) 0.853(2) 0.066(7) 1.000 . Uani d ?
C(5) 0.725(1) 0.108(1) 0.852(1) 0.041(5) 1.000 . Uani d ?
C(6) 0.653(1) 0.041(1) 0.899(1) 0.067(6) 1.000 . Uani d ?
C(7) 0.872(2) 0.445(1) 1.130(2) 0.069(7) 1.000 . Uani d ?
C(8) 0.769(2) 0.386(2) 1.093(2) 0.099(9) 1.000 . Uani d ?
C(9) 0.771(2) 0.292(1) 1.030(2) 0.069(7) 1.000 . Uani d ?
C(10) 0.874(1) 0.254(1) 1.001(1) 0.038(5) 1.000 . Uani d ?
C(11) 0.979(1) 0.312(1) 1.045(1) 0.052(6) 1.000 . Uani d ?
C(12) 0.973(2) 0.408(1) 1.105(2) 0.073(7) 1.000 . Uani d ?
C(13) 1.150(1) 0.011(1) 0.741(1) 0.040(5) 1.000 . Uani d ?
C(14) 1.139(1) 0.041(1) 0.621(1) 0.048(5) 1.000 . Uani d ?
C(15) 1.187(2) -0.019(1) 0.538(1) 0.057(6) 1.000 . Uani d ?
C(16) 1.244(2) -0.107(1) 0.565(2) 0.062(7) 1.000 . Uani d ?
C(17) 1.251(2) -0.137(1) 0.679(2) 0.063(7) 1.000 . Uani d ?
C(18) 1.204(1) -0.080(1) 0.767(1) 0.045(5) 1.000 . Uani d ?
C(19) 1.219(1) 0.188(1) 0.898(1) 0.035(5) 1.000 . Uani d ?
C(20) 1.254(1) 0.245(1) 0.809(1) 0.041(5) 1.000 . Uani d ?
C(21) 1.345(2) 0.316(1) 0.835(2) 0.061(6) 1.000 . Uani d ?
C(22) 1.403(2) 0.336(1) 0.953(2) 0.073(7) 1.000 . Uani d ?
C(23) 1.372(2) 0.279(1) 1.043(2) 0.082(8) 1.000 . Uani d ?
C(24) 1.278(2) 0.205(1) 1.018(2) 0.063(6) 1.000 . Uani d ?
C(25) 0.965(1) 0.1549(10) 0.797(1) 0.035(5) 1.000 . Uani d ?
C(26) 0.969(1) 0.259(1) 0.750(1) 0.043(5) 1.000 . Uani d ?
C(27) 0.998(2) 0.355(1) 0.574(2) 0.075(7) 1.000 . Uani d ?
C(28) 1.032(2) 0.348(1) 0.448(2) 0.075(7) 1.000 . Uani d ?
C(29) 1.159(2) 0.312(1) 0.454(2) 0.081(8) 1.000 . Uani d ?
C(30) 0.658(3) 0.460(2) 0.769(3) 0.08(1) 0.667 . Uani d ?
C(31) 1.354(4) 0.585(2) 0.600(3) 0.11(2) 0.667 . Uani d ?
C(32) 0.422(2) 0.160(2) 0.378(2) 0.064(9) 0.667 . Uani d ?
H(1) 0.9130 0.3754 0.5490 0.101 1.000 . Uiso c ?
H(2) 1.0432 0.4021 0.6097 0.101 1.000 . Uiso c ?
H(3) 0.9766 0.2985 0.3898 0.073 1.000 . Uiso c ?
H(4) 1.0218 0.4123 0.4093 0.073 1.000 . Uiso c ?
H(5) 1.2103 0.3553 0.5137 0.109 1.000 . Uiso c ?
H(6) 1.1644 0.2435 0.4747 0.109 1.000 . Uiso c ?
H(7) 1.2940 0.2969 0.3478 0.104 1.000 . Uiso c ?
H(8) 1.1706 0.3390 0.2738 0.104 1.000 . Uiso c ?
H(9) 0.7180 0.2198 0.7298 0.057 1.000 . Uiso c ?
H(10) 0.5264 0.1710 0.6323 0.080 1.000 . Uiso c ?
H(11) 0.4063 0.0650 0.7302 0.091 1.000 . Uiso c ?
H(12) 0.4817 -0.0177 0.8902 0.071 1.000 . Uiso c ?
H(13) 0.6839 0.0047 0.9725 0.071 1.000 . Uiso c ?
H(14) 0.8719 0.5098 1.1735 0.075 1.000 . Uiso c ?
H(15) 0.7034 0.4153 1.1100 0.114 1.000 . Uiso c ?
H(16) 0.7059 0.2447 1.0219 0.091 1.000 . Uiso c ?
H(17) 1.0536 0.2832 1.0320 0.073 1.000 . Uiso c ?
H(18) 1.0406 0.4410 1.1403 0.081 1.000 . Uiso c ?
H(19) 1.4071 0.2936 1.1217 0.106 1.000 . Uiso c ?
H(20) 1.2101 -0.1047 0.8509 0.063 1.000 . Uiso c ?
H(21) 1.0993 0.1070 0.5937 0.061 1.000 . Uiso c ?
H(22) 1.1833 -0.0066 0.4566 0.082 1.000 . Uiso c ?
H(23) 1.2815 -0.2017 0.7029 0.074 1.000 . Uiso c ?
H(24) 1.2803 -0.1515 0.5076 0.072 1.000 . Uiso c ?
H(25) 1.2495 0.1650 1.0785 0.070 1.000 . Uiso c ?
H(26) 1.2096 0.2294 0.7270 0.045 1.000 . Uiso c ?
H(27) 1.3674 0.3600 0.7682 0.082 1.000 . Uiso c ?
H(28) 1.4638 0.3942 0.9746 0.082 1.000 . Uiso c ?
H(29) 1.0062 0.1914 0.5897 0.067 1.000 . Uiso c ?
H(30) 1.0344 0.3003 0.8012 0.049 1.000 . Uiso c ?
H(31) 0.8988 0.2938 0.7548 0.049 1.000 . Uiso c ?
H(32) 0.9241 0.1147 0.7304 0.040 1.000 . Uiso c ?
H(33) 0.7058 0.5054 0.8402 0.061 0.667 . Uiso d ?
H(34) 0.6027 0.5037 0.7308 0.061 0.667 . Uiso d ?
H(35) 0.6348 0.4036 0.7940 0.061 0.667 . Uiso d ?
H(36) 0.3529 0.1217 0.3961 0.061 0.667 . Uiso d ?
H(37) 0.4247 0.1419 0.2930 0.061 0.667 . Uiso d ?
H(38) 0.4902 0.1215 0.4218 0.061 0.667 . Uiso d ?
H(39) 1.2667 0.5983 0.6357 0.061 0.667 . Uiso d ?
H(40) 1.3300 0.5087 0.5812 0.061 0.667 . Uiso d ?
H(41) 1.4018 0.5880 0.6762 0.061 0.667 . Uiso d ?
H(42) 0.7869 0.4350 0.6489 0.061 0.667 . Uiso d ?
H(43) 1.3777 0.6833 0.4476 0.061 0.667 . Uiso d ?
H(44) 0.4330 0.3226 0.4303 0.061 0.667 . Uiso d ?

loop_
_atom_type_symbol
_atom_type_oxidation_number
_atom_type_number_in_cell
_atom_type_scat_dispersion_real
_atom_type_scat_dispersion_imag
_atom_type_scat_source
C 0 62 0.003 0.002
;International Tables for Crystallography
(1992, Vol. C, Tables 4.2.6.8 and 6.1.1.1)
;
H 0 80 0.000 0.000
;International Tables for Crystallography
(1992, Vol. C, Table 6.1.1.2)
;
Cl 0 2 0.148 0.159
;International Tables for Crystallography
(1992, Vol. C, Tables 4.2.6.8 and 6.1.1.1)
;
N 0 4 0.006 0.003
;International Tables for Crystallography
(1992, Vol. C, Tables 4.2.6.8 and 6.1.1.1)
;
P 0 4 0.102 0.094
;International Tables for Crystallography
(1992, Vol. C, Tables 4.2.6.8 and 6.1.1.1)
;
Ru 0 1 -1.259 0.836
;International Tables for Crystallography
(1992, Vol. C, Tables 4.2.6.8 and 6.1.1.1)
;
O 0 4 0.011 0.006
;International Tables for Crystallography
(1992, Vol. C, Tables 4.2.6.8 and 6.1.1.1)
;

loop_
_geom_angle_atom_site_label_1
_geom_angle_atom_site_label_2
_geom_angle_atom_site_label_3
_geom_angle
_geom_angle_site_symmetry_1
_geom_angle_site_symmetry_2
_geom_angle_site_symmetry_3
_geom_angle_publ_flag
Cl(1) Ru(1) Cl(1) 180.00 . . 2_757 yes
Cl(1) Ru(1) P(1) 95.5(1) . . . yes
Cl(1) Ru(1) P(1) 84.5(1) . . 2_757 yes
Cl(1) Ru(1) P(2) 98.9(1) . . . yes
Cl(1) Ru(1) P(2) 81.1(1) . . 2_757 yes
Cl(1) Ru(1) P(1) 84.5(1) 2_757 . . yes
Cl(1) Ru(1) P(1) 95.5(1) 2_757 . 2_757 yes
Cl(1) Ru(1) P(2) 81.1(1) 2_757 . . yes
Cl(1) Ru(1) P(2) 98.9(1) 2_757 . 2_757 yes
P(1) Ru(1) P(1) 180.00 . . 2_757 yes
P(1) Ru(1) P(2) 71.5(1) . . . yes
P(1) Ru(1) P(2) 108.5(1) . . 2_757 yes
P(1) Ru(1) P(2) 108.5(1) 2_757 . . yes
P(1) Ru(1) P(2) 71.5(1) 2_757 . 2_757 yes
P(2) Ru(1) P(2) 180.00 . . 2_757 yes
Ru(1) P(1) C(5) 123.1(5) . . . yes
Ru(1) P(1) C(10) 123.7(5) . . . yes
Ru(1) P(1) C(25) 94.8(5) . . . yes
C(5) P(1) C(10) 100.2(7) . . . yes
C(5) P(1) C(25) 107.0(6) . . . yes
C(10) P(1) C(25) 105.6(7) . . . yes
Ru(1) P(2) C(13) 118.4(5) . . . yes
Ru(1) P(2) C(19) 127.9(5) . . . yes
Ru(1) P(2) C(25) 94.1(5) . . . yes
C(13) P(2) C(19) 100.3(7) . . . yes
C(13) P(2) C(25) 109.4(6) . . . yes
C(19) P(2) C(25) 105.0(6) . . . yes
C(31) O(1) H(43) 179.0 . . . no
C(30) O(2) H(42) 176.3 . . . no
C(32) O(3) H(44) 177.2 . . . no
C(26) N(1) C(27) 114(1) . . . yes
C(26) N(1) H(29) 116.2 . . . no
C(27) N(1) H(29) 129.1 . . . no
C(29) N(2) H(7) 119.1 . . . no
C(29) N(2) H(8) 123.8 . . . no
H(7) N(2) H(8) 117.1 . . . no
C(2) C(1) C(5) 119(1) . . . yes
C(2) C(1) H(9) 120.3 . . . no
C(5) C(1) H(9) 119.1 . . . no
C(1) C(2) C(3) 119(1) . . . yes
C(1) C(2) H(10) 119.3 . . . no
C(3) C(2) H(10) 119.9 . . . no
C(2) C(3) C(4) 120(1) . . . yes
C(2) C(3) H(11) 125.2 . . . no
C(4) C(3) H(11) 114.7 . . . no
C(3) C(4) C(6) 120(1) . . . yes
C(3) C(4) H(12) 118.1 . . . no
C(6) C(4) H(12) 121.2 . . . no
P(1) C(5) C(1) 121(1) . . . yes
P(1) C(5) C(6) 120(1) . . . yes
C(1) C(5) C(6) 118(1) . . . yes
C(4) C(6) C(5) 121(1) . . . yes
C(4) C(6) H(13) 118.1 . . . no
C(5) C(6) H(13) 120.1 . . . no
C(8) C(7) C(12) 117(1) . . . yes
C(8) C(7) H(14) 121.3 . . . no
C(12) C(7) H(14) 120.9 . . . no
C(7) C(8) C(9) 120(2) . . . yes
C(7) C(8) H(15) 114.2 . . . no
C(9) C(8) H(15) 125.1 . . . no
C(8) C(9) C(10) 122(1) . . . yes
C(8) C(9) H(16) 120.7 . . . no
C(10) C(9) H(16) 115.7 . . . no
P(1) C(10) C(9) 123(1) . . . yes
P(1) C(10) C(11) 119(1) . . . yes
C(9) C(10) C(11) 116(1) . . . yes
C(10) C(11) C(12) 119(1) . . . yes
C(10) C(11) H(17) 117.6 . . . no
C(12) C(11) H(17) 123.1 . . . no
C(7) C(12) C(11) 123(1) . . . yes
C(7) C(12) H(18) 117.5 . . . no
C(11) C(12) H(18) 118.4 . . . no
P(2) C(13) C(14) 123(1) . . . yes
P(2) C(13) C(18) 119(1) . . . yes
C(14) C(13) C(18) 117(1) . . . yes
C(13) C(14) C(15) 118(1) . . . yes
C(13) C(14) H(21) 122.3 . . . no
C(15) C(14) H(21) 119.6 . . . no
C(14) C(15) C(16) 124(1) . . . yes
C(14) C(15) H(22) 124.6 . . . no
C(16) C(15) H(22) 111.1 . . . no
C(15) C(16) C(17) 116(1) . . . yes
C(15) C(16) H(24) 126.3 . . . no
C(17) C(16) H(24) 116.7 . . . no
C(16) C(17) C(18) 121(1) . . . yes
C(16) C(17) H(23) 121.8 . . . no
C(18) C(17) H(23) 116.0 . . . no
C(13) C(18) C(17) 120(1) . . . yes
C(13) C(18) H(20) 119.3 . . . no
C(17) C(18) H(20) 120.0 . . . no
P(2) C(19) C(20) 121(1) . . . yes
P(2) C(19) C(24) 118(1) . . . yes
C(20) C(19) C(24) 119(1) . . . yes
C(19) C(20) C(21) 121(1) . . . yes
C(19) C(20) H(26) 115.4 . . . no
C(21) C(20) H(26) 122.6 . . . no
C(20) C(21) C(22) 120(1) . . . yes
C(20) C(21) H(27) 120.7 . . . no
C(22) C(21) H(27) 119.0 . . . no
C(21) C(22) C(23) 119(1) . . . yes
C(21) C(22) H(28) 121.0 . . . no
C(23) C(22) H(28) 119.6 . . . no
C(22) C(23) C(24) 121(1) . . . yes
C(22) C(23) H(19) 119.6 . . . no
C(24) C(23) H(19) 118.9 . . . no
C(19) C(24) C(23) 118(1) . . . yes
C(19) C(24) H(25) 117.2 . . . no
C(23) C(24) H(25) 124.5 . . . no
P(1) C(25) P(2) 95.8(6) . . . yes
P(1) C(25) C(26) 119(1) . . . yes
P(1) C(25) H(32) 104.4 . . . no
P(2) C(25) C(26) 124(1) . . . yes
P(2) C(25) H(32) 108.1 . . . no
C(26) C(25) H(32) 103.0 . . . no
N(1) C(26) C(25) 112(1) . . . yes
N(1) C(26) H(30) 107.3 . . . no
N(1) C(26) H(31) 109.5 . . . no
C(25) C(26) H(30) 108.7 . . . no
C(25) C(26) H(31) 112.3 . . . no
H(30) C(26) H(31) 106.4 . . . no
N(1) C(27) C(28) 111(1) . . . yes
N(1) C(27) H(1) 107.2 . . . no
N(1) C(27) H(2) 119.9 . . . no
C(28) C(27) H(1) 97.9 . . . no
C(28) C(27) H(2) 103.1 . . . no
H(1) C(27) H(2) 114.6 . . . no
C(27) C(28) C(29) 110(1) . . . yes
C(27) C(28) H(3) 112.1 . . . no
C(27) C(28) H(4) 111.2 . . . no
C(29) C(28) H(3) 108.0 . . . no
C(29) C(28) H(4) 111.5 . . . no
H(3) C(28) H(4) 103.1 . . . no
N(2) C(29) C(28) 117(1) . . . yes
N(2) C(29) H(5) 104.5 . . . no
N(2) C(29) H(6) 105.5 . . . no
C(28) C(29) H(5) 108.4 . . . no
C(28) C(29) H(6) 111.6 . . . no
H(5) C(29) H(6) 109.4 . . . no
O(2) C(30) H(33) 101.2 . . . no
O(2) C(30) H(34) 107.5 . . . no
O(2) C(30) H(35) 111.7 . . . no
H(33) C(30) H(34) 103.7 . . . no
H(33) C(30) H(35) 110.7 . . . no
H(34) C(30) H(35) 120.1 . . . no
O(1) C(31) H(39) 112.2 . . . no
O(1) C(31) H(40) 120.1 . . . no
O(1) C(31) H(41) 125.5 . . . no
H(39) C(31) H(40) 90.4 . . . no
H(39) C(31) H(41) 95.3 . . . no
H(40) C(31) H(41) 105.0 . . . no
O(3) C(32) H(36) 115.4 . . . no
O(3) C(32) H(37) 117.3 . . . no
O(3) C(32) H(38) 112.5 . . . no
H(36) C(32) H(37) 105.7 . . . no
H(36) C(32) H(38) 101.9 . . . no
H(37) C(32) H(38) 102.1 . . . no

loop_
_geom_bond_atom_site_label_1
_geom_bond_atom_site_label_2
_geom_bond_distance
_geom_bond_site_symmetry_1
_geom_bond_site_symmetry_2
_geom_bond_publ_flag
Ru(1) Cl(1) 2.432(3) . . yes
Ru(1) Cl(1) 2.432(3) . 2_757 yes
Ru(1) P(1) 2.349(4) . . yes
Ru(1) P(1) 2.349(4) . 2_757 yes
Ru(1) P(2) 2.365(4) . . yes
Ru(1) P(2) 2.365(4) . 2_757 yes
P(1) C(5) 1.82(1) . . yes
P(1) C(10) 1.82(1) . . yes
P(1) C(25) 1.85(2) . . yes
P(2) C(13) 1.83(2) . . yes
P(2) C(19) 1.85(1) . . yes
P(2) C(25) 1.86(1) . . yes
O(1) C(31) 1.20(4) . . yes
O(1) H(43) 1.03 . . no
O(2) C(30) 1.23(4) . . yes
O(2) H(42) 0.94 . . no
O(3) C(32) 1.23(3) . . yes
O(3) H(44) 0.94 . . no
N(1) C(26) 1.47(2) . . yes
N(1) C(27) 1.45(2) . . yes
N(1) H(29) 0.94 . . no
N(2) C(29) 1.43(3) . . yes
N(2) H(7) 1.00 . . no
N(2) H(8) 0.92 . . no
C(1) C(2) 1.40(2) . . yes
C(1) C(5) 1.42(2) . . yes
C(1) H(9) 0.94 . . no
C(2) C(3) 1.37(3) . . yes
C(2) H(10) 0.89 . . no
C(3) C(4) 1.37(3) . . yes
C(3) H(11) 0.91 . . no
C(4) C(6) 1.37(2) . . yes
C(4) H(12) 0.99 . . no
C(5) C(6) 1.38(2) . . yes
C(6) H(13) 0.99 . . no
C(7) C(8) 1.38(3) . . yes
C(7) C(12) 1.34(3) . . yes
C(7) H(14) 0.95 . . no
C(8) C(9) 1.38(3) . . yes
C(8) H(15) 0.90 . . no
C(9) C(10) 1.38(3) . . yes
C(9) H(16) 0.94 . . no
C(10) C(11) 1.40(2) . . yes
C(11) C(12) 1.40(2) . . yes
C(11) H(17) 0.98 . . no
C(12) H(18) 0.89 . . no
C(13) C(14) 1.41(2) . . yes
C(13) C(18) 1.39(2) . . yes
C(14) C(15) 1.38(2) . . yes
C(14) H(21) 1.03 . . no
C(15) C(16) 1.37(3) . . yes
C(15) H(22) 0.93 . . no
C(16) C(17) 1.35(3) . . yes
C(16) H(24) 0.99 . . no
C(17) C(18) 1.38(2) . . yes
C(17) H(23) 0.97 . . no
C(18) H(20) 1.00 . . no
C(19) C(20) 1.37(2) . . yes
C(19) C(24) 1.40(2) . . yes
C(20) C(21) 1.36(2) . . yes
C(20) H(26) 0.98 . . no
C(21) C(22) 1.38(3) . . yes
C(21) H(27) 1.02 . . no
C(22) C(23) 1.37(3) . . yes
C(22) H(28) 1.01 . . no
C(23) C(24) 1.40(3) . . yes
C(23) H(19) 0.92 . . no
C(24) H(25) 0.96 . . no
C(25) C(26) 1.49(2) . . yes
C(25) H(32) 0.94 . . no
C(26) H(30) 0.99 . . no
C(26) H(31) 0.95 . . no
C(27) C(28) 1.52(3) . . yes
C(27) H(1) 1.01 . . no
C(27) H(2) 0.83 . . no
C(28) C(29) 1.54(3) . . yes
C(28) H(3) 1.01 . . no
C(28) H(4) 0.97 . . no
C(29) H(5) 0.96 . . no
C(29) H(6) 0.94 . . no
C(30) H(33) 1.03 . . no
C(30) H(34) 0.94 . . no
C(30) H(35) 0.85 . . no
C(31) H(39) 1.16 . . no
C(31) H(40) 1.02 . . no
C(31) H(41) 0.93 . . no
C(32) H(36) 0.98 . . no
C(32) H(37) 0.97 . . no
C(32) H(38) 1.02 . . no

loop_
_geom_contact_atom_site_label_1
_geom_contact_atom_site_label_2
_geom_contact_distance
_geom_contact_site_symmetry_1
_geom_contact_site_symmetry_2
_geom_contact_publ_flag
? ? ? ? ? ?

loop_
_geom_torsion_atom_site_label_1
_geom_torsion_atom_site_label_2
_geom_torsion_atom_site_label_3
_geom_torsion_atom_site_label_4
_geom_torsion_site_symmetry_1
_geom_torsion_site_symmetry_2
_geom_torsion_site_symmetry_3
_geom_torsion_site_symmetry_4
_geom_torsion
_geom_torsion_publ_flag
Ru(1) P(1) C(5) C(1) . . . . -145(1) no
Ru(1) P(1) C(5) C(6) . . . . 38(1) no
Ru(1) P(1) C(10) C(9) . . . . -122(1) no
Ru(1) P(1) C(10) C(11) . . . . 52(1) no
Ru(1) P(1) C(25) P(2) . . . . -16.2(5) no
Ru(1) P(1) C(25) C(26) . . . . -151.2(10) no
Ru(1) P(1) C(5) C(1) . 2_757 2_757 2_757 145(1) no
Ru(1) P(1) C(5) C(6) . 2_757 2_757 2_757 -38(1) no
Ru(1) P(1) C(10) C(9) . 2_757 2_757 2_757 122(1) no
Ru(1) P(1) C(10) C(11) . 2_757 2_757 2_757 -52(1) no
Ru(1) P(1) C(25) P(2) . 2_757 2_757 2_757 16.2(5) no
Ru(1) P(1) C(25) C(26) . 2_757 2_757 2_757 151.2(10) no
Ru(1) P(2) C(13) C(14) . . . . 138(1) no
Ru(1) P(2) C(13) C(18) . . . . -42(1) no
Ru(1) P(2) C(19) C(20) . . . . -168.5(10) no
Ru(1) P(2) C(19) C(24) . . . . 13(1) no
Ru(1) P(2) C(25) P(1) . . . . 16.0(5) no
Ru(1) P(2) C(25) C(26) . . . . 148(1) no
Ru(1) P(2) C(13) C(14) . 2_757 2_757 2_757 -138(1) no
Ru(1) P(2) C(13) C(18) . 2_757 2_757 2_757 42(1) no
Ru(1) P(2) C(19) C(20) . 2_757 2_757 2_757 168.5(10) no
Ru(1) P(2) C(19) C(24) . 2_757 2_757 2_757 -13(1) no
Ru(1) P(2) C(25) P(1) . 2_757 2_757 2_757 -16.0(5) no
Ru(1) P(2) C(25) C(26) . 2_757 2_757 2_757 -148(1) no
Cl(1) Ru(1) P(1) C(5) . . . . -135.3(6) no
Cl(1) Ru(1) P(1) C(10) . . . . -1.6(7) no
Cl(1) Ru(1) P(1) C(25) . . . . 110.8(4) no
Cl(1) Ru(1) P(1) C(5) . . 2_757 2_757 -44.7(6) no
Cl(1) Ru(1) P(1) C(10) . . 2_757 2_757 -178.4(7) no
Cl(1) Ru(1) P(1) C(25) . . 2_757 2_757 69.2(4) no
Cl(1) Ru(1) P(2) C(13) . . . . 139.2(5) no
Cl(1) Ru(1) P(2) C(19) . . . . 6.6(6) no
Cl(1) Ru(1) P(2) C(25) . . . . -106.1(4) no
Cl(1) Ru(1) P(2) C(13) . . 2_757 2_757 40.8(5) no
Cl(1) Ru(1) P(2) C(19) . . 2_757 2_757 173.4(6) no
Cl(1) Ru(1) P(2) C(25) . . 2_757 2_757 -73.9(4) no
P(1) Ru(1) P(1) C(5) . . 2_757 2_757 31.8384 no
P(1) Ru(1) P(1) C(10) . . 2_757 2_757 -101.8189 no
P(1) Ru(1) P(1) C(25) . . 2_757 2_757 145.7682 no
P(1) Ru(1) P(2) C(13) . . . . -127.9(5) no
P(1) Ru(1) P(2) C(19) . . . . 99.5(6) no
P(1) Ru(1) P(2) C(25) . . . . -13.2(4) no
P(1) Ru(1) P(2) C(13) . . 2_757 2_757 -52.1(5) no
P(1) Ru(1) P(2) C(19) . . 2_757 2_757 80.5(6) no
P(1) Ru(1) P(2) C(25) . . 2_757 2_757 -166.8(4) no
P(1) C(5) C(1) C(2) . . . . -178(1) no
P(1) C(5) C(6) C(4) . . . . 175(1) no
P(1) C(10) C(9) C(8) . . . . 178(1) no
P(1) C(10) C(11) C(12) . . . . 179(1) no
P(1) C(25) P(2) C(13) . . . . 138.1(6) no
P(1) C(25) P(2) C(19) . . . . -115.0(7) no
P(1) C(25) C(26) N(1) . . . . -155.6(10) no
P(2) Ru(1) P(1) C(5) . . . . 127.2(6) no
P(2) Ru(1) P(1) C(10) . . . . -99.1(7) no
P(2) Ru(1) P(1) C(25) . . . . 13.3(4) no
P(2) Ru(1) P(1) C(5) . . 2_757 2_757 52.8(6) no
P(2) Ru(1) P(1) C(10) . . 2_757 2_757 -80.9(7) no
P(2) Ru(1) P(1) C(25) . . 2_757 2_757 166.7(4) no
P(2) Ru(1) P(2) C(13) . . 2_757 2_757 166.7(4) no
P(2) Ru(1) P(2) C(19) . . 2_757 2_757 166.7(4) no
P(2) Ru(1) P(2) C(25) . . 2_757 2_757 166.7(4) no
P(2) C(13) C(14) C(15) . . . . 176(1) no
P(2) C(13) C(18) C(17) . . . . -176(1) no
P(2) C(19) C(20) C(21) . . . . -177(1) no
P(2) C(19) C(24) C(23) . . . . 177(1) no
P(2) C(25) P(1) C(5) . . . . -143.0(6) no
P(2) C(25) P(1) C(10) . . . . 110.8(6) no
P(2) C(25) C(26) N(1) . . . . 82(1) no
N(1) C(27) C(28) C(29) . . . . -64(1) no
N(2) C(29) C(28) C(27) . . . . -169(1) no
C(1) C(2) C(3) C(4) . . . . 0(2) no
C(1) C(5) P(1) C(10) . . . . 72(1) no
C(1) C(5) P(1) C(25) . . . . -37(1) no
C(1) C(5) C(6) C(4) . . . . -1(2) no
C(2) C(1) C(5) C(6) . . . . -1(2) no
C(2) C(3) C(4) C(6) . . . . -2(2) no
C(3) C(2) C(1) C(5) . . . . 2(2) no
C(3) C(4) C(6) C(5) . . . . 3(2) no
C(5) P(1) C(10) C(9) . . . . 19(1) no
C(5) P(1) C(10) C(11) . . . . -165(1) no
C(5) P(1) C(25) C(26) . . . . 82(1) no
C(6) C(5) P(1) C(10) . . . . -104(1) no
C(6) C(5) P(1) C(25) . . . . 145(1) no
C(7) C(8) C(9) C(10) . . . . 0(3) no
C(7) C(12) C(11) C(10) . . . . 4(2) no
C(8) C(7) C(12) C(11) . . . . -1(2) no
C(8) C(9) C(10) C(11) . . . . 3(2) no
C(9) C(8) C(7) C(12) . . . . 0(3) no
C(9) C(10) P(1) C(25) . . . . 130(1) no
C(9) C(10) C(11) C(12) . . . . -5(2) no
C(10) P(1) C(25) C(26) . . . . -24(1) no
C(11) C(10) P(1) C(25) . . . . -54(1) no
C(13) P(2) C(19) C(20) . . . . 52(1) no
C(13) P(2) C(19) C(24) . . . . -125(1) no
C(13) P(2) C(25) C(26) . . . . -89(1) no
C(13) C(14) C(15) C(16) . . . . 0(2) no
C(13) C(18) C(17) C(16) . . . . 0(2) no
C(14) C(13) P(2) C(19) . . . . -77(1) no
C(14) C(13) P(2) C(25) . . . . 32(1) no
C(14) C(13) C(18) C(17) . . . . 2(2) no
C(14) C(15) C(16) C(17) . . . . 1(2) no
C(15) C(14) C(13) C(18) . . . . -2(2) no
C(15) C(16) C(17) C(18) . . . . -1(2) no
C(18) C(13) P(2) C(19) . . . . 101(1) no
C(18) C(13) P(2) C(25) . . . . -148(1) no
C(19) P(2) C(25) C(26) . . . . 17(1) no
C(19) C(20) C(21) C(22) . . . . -1(2) no
C(19) C(24) C(23) C(22) . . . . 2(2) no
C(20) C(19) P(2) C(25) . . . . -60(1) no
C(20) C(19) C(24) C(23) . . . . 0(2) no
C(20) C(21) C(22) C(23) . . . . 3(2) no
C(21) C(20) C(19) C(24) . . . . 0(2) no
C(21) C(22) C(23) C(24) . . . . -3(2) no
C(24) C(19) P(2) C(25) . . . . 120(1) no
C(25) C(26) N(1) C(27) . . . . 179(1) no
C(26) N(1) C(27) C(28) . . . . 175(1) no
